data_2102229
loop_
_publ_author_name
'Zakaria, Choudhury M.'
'Lough, Alan J.'
'Ferguson, George'
'Glidewell, Christopher'

_publ_section_title
;
 Adducts of 1,4,8,11-tetraazacyclotetradecane with carboxylic acids:
 hydrogen-bonded supramolecular structures in two or three dimensions
;
_journal_issue 1
_journal_name_full 'Acta Crystallographica Section B'
_journal_page_first 65
_journal_page_last 75
_journal_paper_doi 10.1107/S0108768103026739
_journal_volume 60
_journal_year 2004
_chemical_formula_moiety 'C10 H26 N4, C8 H4 O5, C H4 O'
_chemical_formula_sum 'C19 H34 N4 O6'
_chemical_formula_weight 414.50
_chemical_name_systematic
;
Cyclam/5-hydroxyisophthalic acid/methanol (1/1/1)
;
_space_group_IT_number 14
_symmetry_cell_setting monoclinic
_symmetry_space_group_name_Hall '-P 2ybc'
_symmetry_space_group_name_H-M 'P 1 21/c 1'
_atom_sites_solution_hydrogens geom
_atom_sites_solution_primary direct
_atom_sites_solution_secondary difmap
_cell_angle_alpha 90.00
_cell_angle_beta 102.280(2)
_cell_angle_gamma 90.00
_cell_formula_units_Z 4
_cell_length_a 9.7666(3)
_cell_length_b 13.9931(6)
_cell_length_c 15.9476(6)
_cell_measurement_reflns_used 4886
_cell_measurement_temperature 150(2)
_cell_measurement_theta_max 27.57
_cell_measurement_theta_min 2.68
_cell_volume 2129.61(14)
_computing_cell_refinement 'DENZO-SMN (Otwinowski & Minor, 1997)'
_computing_data_collection 'Kappa-CCD server software (Nonius, 1997)'
_computing_data_reduction 'DENZO-SMN (Otwinowski & Minor, 1997)'
_computing_molecular_graphics 'PLATON (Spek, 2003)'
_computing_publication_material 'SHELXL-97 (Sheldrick, 1997a) and PRPKAPPA (Ferguson, 1999)'
_computing_structure_refinement 'SHELXL-97 (Sheldrick, 1997a)'
_computing_structure_solution 'SHELXS-97 (Sheldrick, 1997b)'
_diffrn_ambient_temperature 150(2)
_diffrn_measured_fraction_theta_full 0.990
_diffrn_measured_fraction_theta_max 0.990
_diffrn_measurement_device_type Kappa-CCD
_diffrn_measurement_method '\f scans, and \w scans with \k offsets'
_diffrn_radiation_monochromator graphite
_diffrn_radiation_source 'fine-focus sealed X-ray tube'
_diffrn_radiation_type 'Mo K\a'
_diffrn_radiation_wavelength 0.71073
_diffrn_reflns_av_R_equivalents 0.075
_diffrn_reflns_av_sigmaI/netI 0.0703
_diffrn_reflns_limit_h_max 12
_diffrn_reflns_limit_h_min 0
_diffrn_reflns_limit_k_max 18
_diffrn_reflns_limit_k_min 0
_diffrn_reflns_limit_l_max 20
_diffrn_reflns_limit_l_min -20
_diffrn_reflns_number 16817
_diffrn_reflns_theta_full 27.57
_diffrn_reflns_theta_max 27.57
_diffrn_reflns_theta_min 2.68
_diffrn_standards_decay_% 0
_exptl_absorpt_coefficient_mu 0.096
_exptl_absorpt_correction_type none
_exptl_crystal_colour colourless
_exptl_crystal_density_diffrn 1.293
_exptl_crystal_density_method 'not measured'
_exptl_crystal_description block
_exptl_crystal_F_000 896
_exptl_crystal_size_max 0.20
_exptl_crystal_size_mid 0.16
_exptl_crystal_size_min 0.16
_refine_diff_density_max 0.466
_refine_diff_density_min -0.317
_refine_ls_extinction_coef 0.026(4)
_refine_ls_extinction_expression Fc^*^=kFc[1+0.001xFc^2^\l^3^/sin(2\q)]^-1/4^
_refine_ls_extinction_method SHELXL
_refine_ls_goodness_of_fit_ref 1.053
_refine_ls_hydrogen_treatment constr
_refine_ls_matrix_type full
_refine_ls_number_parameters 266
_refine_ls_number_reflns 4886
_refine_ls_number_restraints 0
_refine_ls_restrained_S_all 1.053
_refine_ls_R_factor_all 0.1093
_refine_ls_R_factor_gt 0.0613
_refine_ls_shift/su_max 0.000
_refine_ls_shift/su_mean 0.000
_refine_ls_structure_factor_coef Fsqd
_refine_ls_weighting_details 'w=1/[\s^2^(Fo^2^)+(0.1053P)^2^+0.1884P] where P=(Fo^2^+2Fc^2^)/3'
_refine_ls_weighting_scheme calc
_refine_ls_wR_factor_gt 0.1601
_refine_ls_wR_factor_ref 0.1929
_reflns_number_gt 3059
_reflns_number_total 4886
_reflns_threshold_expression I>2\s(I)
_cod_data_source_file na5008.cif
_cod_data_source_block IV
_cod_original_sg_symbol_H-M 'P 21/c'
_cod_database_code 2102229

loop_
_symmetry_equiv_pos_as_xyz
'x, y, z'
'-x, y+1/2, -z+1/2'
'-x, -y, -z'
'x, -y-1/2, z-1/2'

loop_
_atom_site_label
_atom_site_fract_x
_atom_site_fract_y
_atom_site_fract_z
_atom_site_U_iso_or_equiv
_atom_site_adp_type
_atom_site_calc_flag
_atom_site_refinement_flags
_atom_site_occupancy
_atom_site_type_symbol
N11 0.28613(19) 0.59374(14) 0.40901(11) 0.0292(5) Uani d . 1 N
C12 0.3425(2) 0.61409(18) 0.33063(14) 0.0320(5) Uani d . 1 C
C13 0.4722(2) 0.55579(19) 0.32817(15) 0.0337(5) Uani d . 1 C
N14 0.57326(19) 0.56396(14) 0.40894(12) 0.0308(5) Uani d . 1 N
C15 0.6978(2) 0.50564(18) 0.41352(15) 0.0346(6) Uani d . 1 C
C16 0.8014(2) 0.5236(2) 0.49773(17) 0.0389(6) Uani d . 1 C
C17 0.7420(3) 0.50876(17) 0.57711(15) 0.0341(6) Uani d . 1 C
N21 -0.0456(3) 0.48284(16) 0.12437(14) 0.0488(6) Uani d . 1 N
C22 0.0886(4) 0.4343(2) 0.15241(19) 0.0611(9) Uani d . 1 C
C23 0.2054(3) 0.4885(2) 0.12855(19) 0.0617(10) Uani d . 1 C
N24 0.2063(2) 0.48064(18) 0.03620(16) 0.0501(6) Uani d . 1 N
C25 0.3113(3) 0.5417(3) 0.0107(3) 0.0748(12) Uani d . 1 C
C26 0.3052(4) 0.5350(3) -0.0829(3) 0.0768(12) Uani d . 1 C
C27 0.1725(5) 0.5744(2) -0.1364(3) 0.0781(13) Uani d . 1 C
O1 -0.55216(17) 0.78419(13) 0.03018(10) 0.0377(4) Uani d . 1 O
O2 -0.36115(17) 0.71160(13) 0.00513(9) 0.0376(4) Uani d . 1 O
O3 0.01127(17) 0.60616(13) 0.25663(10) 0.0392(5) Uani d . 1 O
O4 0.02053(16) 0.68147(13) 0.38008(10) 0.0356(4) Uani d . 1 O
O5 -0.47451(17) 0.81443(12) 0.34667(9) 0.0327(4) Uani d . 1 O
C1 -0.3712(2) 0.74406(15) 0.14980(13) 0.0242(5) Uani d . 1 C
C2 -0.2388(2) 0.70583(16) 0.18104(13) 0.0258(5) Uani d . 1 C
C3 -0.1841(2) 0.70156(15) 0.26955(13) 0.0246(5) Uani d . 1 C
C4 -0.2631(2) 0.73728(15) 0.32608(13) 0.0240(5) Uani d . 1 C
C5 -0.3951(2) 0.77726(16) 0.29466(13) 0.0249(5) Uani d . 1 C
C6 -0.4491(2) 0.77928(16) 0.20676(13) 0.0254(5) Uani d . 1 C
C7 -0.4340(2) 0.74732(17) 0.05428(13) 0.0271(5) Uani d . 1 C
C8 -0.0408(2) 0.66008(16) 0.30436(14) 0.0285(5) Uani d . 1 C
O6 0.0207(2) 0.78983(16) 0.52975(13) 0.0588(6) Uani d . 1 O
C9 0.0994(3) 0.7340(2) 0.59708(19) 0.0567(8) Uani d . 1 C
H11A 0.3492 0.6160 0.4562 0.035 Uiso calc R 1 H
H11B 0.2041 0.6274 0.4053 0.035 Uiso calc R 1 H
H12A 0.3655 0.6829 0.3293 0.038 Uiso calc R 1 H
H12B 0.2693 0.5997 0.2789 0.038 Uiso calc R 1 H
H13A 0.4459 0.4879 0.3172 0.040 Uiso calc R 1 H
H13B 0.5148 0.5787 0.2808 0.040 Uiso calc R 1 H
H14 0.5999 0.6269 0.4173 0.037 Uiso calc R 1 H
H15A 0.7421 0.5214 0.3649 0.041 Uiso calc R 1 H
H15B 0.6713 0.4372 0.4092 0.041 Uiso calc R 1 H
H16A 0.8826 0.4805 0.5009 0.047 Uiso calc R 1 H
H16B 0.8361 0.5901 0.4978 0.047 Uiso calc R 1 H
H17A 0.8092 0.5337 0.6278 0.041 Uiso calc R 1 H
H17B 0.6538 0.5454 0.5712 0.041 Uiso calc R 1 H
H21A -0.0567 0.4979 0.0672 0.059 Uiso calc R 1 H
H21B -0.0432 0.5393 0.1543 0.059 Uiso calc R 1 H
H22A 0.0832 0.3700 0.1260 0.073 Uiso calc R 1 H
H22B 0.1078 0.4260 0.2155 0.073 Uiso calc R 1 H
H23A 0.1973 0.5567 0.1433 0.074 Uiso calc R 1 H
H23B 0.2955 0.4643 0.1625 0.074 Uiso calc R 1 H
H24 0.2234 0.4181 0.0237 0.060 Uiso calc R 1 H
H25A 0.4057 0.5225 0.0425 0.090 Uiso calc R 1 H
H25B 0.2955 0.6088 0.0259 0.090 Uiso calc R 1 H
H26A 0.3143 0.4671 -0.0983 0.092 Uiso calc R 1 H
H26B 0.3858 0.5702 -0.0964 0.092 Uiso calc R 1 H
H27A 0.1782 0.5731 -0.1976 0.094 Uiso calc R 1 H
H27B 0.1614 0.6418 -0.1201 0.094 Uiso calc R 1 H
H5 -0.4324 0.8082 0.3981 0.049 Uiso calc R 1 H
H2 -0.1852 0.6825 0.1422 0.031 Uiso calc R 1 H
H4 -0.2268 0.7343 0.3862 0.029 Uiso calc R 1 H
H6 -0.5399 0.8049 0.1853 0.030 Uiso calc R 1 H
H6A 0.0092 0.7591 0.4835 0.088 Uiso calc R 1 H
H9A 0.1948 0.7257 0.5880 0.085 Uiso calc R 1 H
H9B 0.0549 0.6713 0.5979 0.085 Uiso calc R 1 H
H9C 0.1028 0.7664 0.6520 0.085 Uiso calc R 1 H

loop_
_atom_site_aniso_label
_atom_site_aniso_U_11
_atom_site_aniso_U_22
_atom_site_aniso_U_33
_atom_site_aniso_U_12
_atom_site_aniso_U_13
_atom_site_aniso_U_23
N11 0.0236(10) 0.0340(11) 0.0266(9) 0.0024(8) -0.0023(8) 0.0016(8)
C12 0.0295(12) 0.0373(13) 0.0262(11) -0.0012(10) -0.0007(9) 0.0020(10)
C13 0.0323(13) 0.0396(13) 0.0284(12) -0.0007(11) 0.0045(10) 0.0004(10)
N14 0.0268(10) 0.0330(11) 0.0308(10) 0.0016(8) 0.0022(8) 0.0027(8)
C15 0.0296(13) 0.0382(13) 0.0379(13) 0.0030(10) 0.0118(10) 0.0069(10)
C16 0.0229(12) 0.0436(15) 0.0484(15) 0.0026(11) 0.0036(11) 0.0105(12)
C17 0.0293(12) 0.0329(13) 0.0360(13) 0.0005(10) -0.0019(10) 0.0019(10)
N21 0.0758(18) 0.0364(12) 0.0352(12) 0.0071(12) 0.0141(11) -0.0004(9)
C22 0.088(3) 0.0510(18) 0.0392(16) 0.0278(18) 0.0017(16) -0.0005(13)
C23 0.059(2) 0.061(2) 0.0498(17) 0.0290(17) -0.0231(15) -0.0259(15)
N24 0.0374(13) 0.0489(15) 0.0592(15) 0.0028(11) -0.0008(11) -0.0212(12)
C25 0.0427(18) 0.065(2) 0.120(3) -0.0152(17) 0.024(2) -0.043(2)
C26 0.069(2) 0.055(2) 0.121(3) -0.0179(19) 0.054(3) -0.014(2)
C27 0.131(4) 0.0406(18) 0.081(3) -0.011(2) 0.064(3) -0.0016(16)
O1 0.0337(10) 0.0547(11) 0.0217(8) 0.0090(8) -0.0006(7) 0.0053(7)
O2 0.0342(9) 0.0607(12) 0.0177(7) 0.0052(8) 0.0054(7) -0.0003(7)
O3 0.0336(9) 0.0500(11) 0.0313(9) 0.0126(8) 0.0011(7) -0.0070(8)
O4 0.0300(9) 0.0471(10) 0.0254(8) 0.0085(8) -0.0036(7) -0.0013(7)
O5 0.0328(9) 0.0465(10) 0.0186(7) 0.0083(8) 0.0053(6) 0.0001(7)
C1 0.0264(12) 0.0262(11) 0.0188(10) -0.0037(9) 0.0023(8) 0.0026(8)
C2 0.0277(11) 0.0296(12) 0.0204(10) 0.0001(9) 0.0055(9) 0.0005(8)
C3 0.0250(11) 0.0259(11) 0.0217(10) -0.0015(9) 0.0020(9) 0.0018(8)
C4 0.0246(11) 0.0290(11) 0.0169(9) -0.0022(9) 0.0008(8) 0.0008(8)
C5 0.0253(11) 0.0290(12) 0.0206(10) 0.0000(9) 0.0053(9) -0.0005(8)
C6 0.0230(11) 0.0305(12) 0.0214(10) 0.0017(9) 0.0017(9) 0.0035(8)
C7 0.0266(12) 0.0340(13) 0.0200(10) -0.0013(10) 0.0031(9) 0.0035(9)
C8 0.0276(12) 0.0328(12) 0.0243(11) 0.0012(10) 0.0039(9) 0.0026(9)
O6 0.0631(14) 0.0643(14) 0.0450(11) 0.0118(12) 0.0029(10) -0.0050(10)
C9 0.062(2) 0.0567(19) 0.0473(17) 0.0056(16) 0.0036(15) -0.0043(14)

loop_
_atom_type_symbol
_atom_type_description
_atom_type_scat_dispersion_real
_atom_type_scat_dispersion_imag
_atom_type_scat_source
C C 0.0033 0.0016 'International Tables Vol C Tables 4.2.6.8 and 6.1.1.4'
H H 0.0000 0.0000 'International Tables Vol C Tables 4.2.6.8 and 6.1.1.4'
N N 0.0061 0.0033 'International Tables Vol C Tables 4.2.6.8 and 6.1.1.4'
O O 0.0106 0.0060 'International Tables Vol C Tables 4.2.6.8 and 6.1.1.4'

loop_
_geom_angle_atom_site_label_1
_geom_angle_atom_site_label_2
_geom_angle_atom_site_label_3
_geom_angle_site_symmetry_1
_geom_angle_site_symmetry_3
_geom_angle
_geom_angle_publ_flag
C17 N11 C12 3_666 . 114.89(18) no
C17 N11 H11A 3_666 . 108.5 no
C12 N11 H11A . . 108.5 no
C17 N11 H11B 3_666 . 108.5 no
C12 N11 H11B . . 108.5 no
H11A N11 H11B . . 107.5 no
N11 C12 C13 . . 112.18(18) no
N11 C12 H12A . . 109.2 no
C13 C12 H12A . . 109.2 no
N11 C12 H12B . . 109.2 no
C13 C12 H12B . . 109.2 no
H12A C12 H12B . . 107.9 no
N14 C13 C12 . . 110.44(19) no
N14 C13 H13A . . 109.6 no
C12 C13 H13A . . 109.6 no
N14 C13 H13B . . 109.6 no
C12 C13 H13B . . 109.6 no
H13A C13 H13B . . 108.1 no
C13 N14 C15 . . 113.84(19) no
C13 N14 H14 . . 108.8 no
C15 N14 H14 . . 108.8 no
N14 C15 C16 . . 110.1(2) no
N14 C15 H15A . . 109.6 no
C16 C15 H15A . . 109.6 no
N14 C15 H15B . . 109.6 no
C16 C15 H15B . . 109.6 no
H15A C15 H15B . . 108.2 no
C17 C16 C15 . . 114.5(2) no
C17 C16 H16A . . 108.6 no
C15 C16 H16A . . 108.6 no
C17 C16 H16B . . 108.6 no
C15 C16 H16B . . 108.6 no
H16A C16 H16B . . 107.6 no
N11 C17 C16 3_666 . 111.9(2) no
N11 C17 H17A 3_666 . 109.2 no
C16 C17 H17A . . 109.2 no
N11 C17 H17B 3_666 . 109.2 no
C16 C17 H17B . . 109.2 no
H17A C17 H17B . . 107.9 no
C22 N21 C27 . 3_565 114.7(3) no
C22 N21 H21A . . 108.6 no
C27 N21 H21A 3_565 . 108.6 no
C22 N21 H21B . . 108.6 no
C27 N21 H21B 3_565 . 108.6 no
H21A N21 H21B . . 107.6 no
N21 C22 C23 . . 111.8(3) no
N21 C22 H22A . . 109.2 no
C23 C22 H22A . . 109.2 no
N21 C22 H22B . . 109.2 no
C23 C22 H22B . . 109.2 no
H22A C22 H22B . . 107.9 no
N24 C23 C22 . . 112.6(2) no
N24 C23 H23A . . 109.1 no
C22 C23 H23A . . 109.1 no
N24 C23 H23B . . 109.1 no
C22 C23 H23B . . 109.1 no
H23A C23 H23B . . 107.8 no
C25 N24 C23 . . 112.8(3) no
C25 N24 H24 . . 109.0 no
C23 N24 H24 . . 109.0 no
N24 C25 C26 . . 111.3(3) no
N24 C25 H25A . . 109.4 no
C26 C25 H25A . . 109.4 no
N24 C25 H25B . . 109.4 no
C26 C25 H25B . . 109.4 no
H25A C25 H25B . . 108.0 no
C25 C26 C27 . . 113.2(3) no
C25 C26 H26A . . 108.9 no
C27 C26 H26A . . 108.9 no
C25 C26 H26B . . 108.9 no
C27 C26 H26B . . 108.9 no
H26A C26 H26B . . 107.7 no
C26 C27 N21 . 3_565 111.3(3) no
C26 C27 H27A . . 109.4 no
N21 C27 H27A 3_565 . 109.4 no
C26 C27 H27B . . 109.4 no
N21 C27 H27B 3_565 . 109.4 no
H27A C27 H27B . . 108.0 no
C5 O5 H5 . . 109.5 no
C2 C1 C6 . . 119.86(19) no
C2 C1 C7 . . 121.20(19) no
C6 C1 C7 . . 118.9(2) no
C1 C2 C3 . . 120.27(19) no
C1 C2 H2 . . 119.9 no
C3 C2 H2 . . 119.9 no
C4 C3 C2 . . 119.4(2) no
C4 C3 C8 . . 119.77(18) no
C2 C3 C8 . . 120.85(18) no
C5 C4 C3 . . 120.38(18) no
C5 C4 H4 . . 119.8 no
C3 C4 H4 . . 119.8 no
O5 C5 C6 . . 117.82(19) no
O5 C5 C4 . . 122.63(18) no
C6 C5 C4 . . 119.55(18) no
C5 C6 C1 . . 120.6(2) no
C5 C6 H6 . . 119.7 no
C1 C6 H6 . . 119.7 no
O1 C7 O2 . . 125.2(2) no
O1 C7 C1 . . 118.14(19) no
O2 C7 C1 . . 116.7(2) no
O3 C8 O4 . . 123.4(2) no
O3 C8 C3 . . 118.22(19) no
O4 C8 C3 . . 118.34(19) no
C9 O6 H6A . . 109.5 no
O6 C9 H9A . . 109.5 no
O6 C9 H9B . . 109.5 no
H9A C9 H9B . . 109.5 no
O6 C9 H9C . . 109.5 no
H9A C9 H9C . . 109.5 no
H9B C9 H9C . . 109.5 no

loop_
_geom_bond_atom_site_label_1
_geom_bond_atom_site_label_2
_geom_bond_site_symmetry_2
_geom_bond_distance
_geom_bond_publ_flag
N11 C17 3_666 1.486(3) no
N11 C12 . 1.496(3) no
N11 H11A . 0.92 no
N11 H11B . 0.92 no
C12 C13 . 1.514(3) no
C12 H12A . 0.99 no
C12 H12B . 0.99 no
C13 N14 . 1.451(3) no
C13 H13A . 0.99 no
C13 H13B . 0.99 no
N14 C15 . 1.454(3) no
N14 H14 . 0.92 no
C15 C16 . 1.521(4) no
C15 H15A . 0.99 no
C15 H15B . 0.99 no
C16 C17 . 1.514(3) no
C16 H16A . 0.99 no
C16 H16B . 0.99 no
C17 N11 3_666 1.486(3) no
C17 H17A . 0.99 no
C17 H17B . 0.99 no
N21 C22 . 1.460(4) no
N21 C27 3_565 1.522(4) no
N21 H21A . 0.92 no
N21 H21B . 0.92 no
C22 C23 . 1.485(5) no
C22 H22A . 0.99 no
C22 H22B . 0.99 no
C23 N24 . 1.479(4) no
C23 H23A . 0.99 no
C23 H23B . 0.99 no
N24 C25 . 1.457(4) no
N24 H24 . 0.92 no
C25 C26 . 1.484(5) no
C25 H25A . 0.99 no
C25 H25B . 0.99 no
C26 C27 . 1.497(6) no
C26 H26A . 0.99 no
C26 H26B . 0.99 no
C27 N21 3_565 1.522(4) no
C27 H27A . 0.99 no
C27 H27B . 0.99 no
O1 C7 . 1.248(3) no
O2 C7 . 1.268(3) no
O3 C8 . 1.254(3) no
O4 C8 . 1.265(3) no
O5 C5 . 1.354(2) no
O5 H5 . 0.84 no
C1 C2 . 1.390(3) no
C1 C6 . 1.393(3) no
C1 C7 . 1.517(3) no
C2 C3 . 1.400(3) no
C2 H2 . 0.95 no
C3 C4 . 1.398(3) no
C3 C8 . 1.508(3) no
C4 C5 . 1.397(3) no
C4 H4 . 0.95 no
C5 C6 . 1.389(3) no
C6 H6 . 0.95 no
O6 C9 . 1.415(4) no
O6 H6A . 0.84 no
C9 H9A . 0.98 no
C9 H9B . 0.98 no
C9 H9C . 0.98 no

loop_
_geom_hbond_atom_site_label_D
_geom_hbond_atom_site_label_H
_geom_hbond_atom_site_label_A
_geom_hbond_site_symmetry_A
_geom_hbond_distance_DH
_geom_hbond_distance_HA
_geom_hbond_distance_DA
_geom_hbond_angle_DHA
_geom_hbond_publ_flag
O5 H5 O2 4_576 0.84 1.72 2.560(2) 174 y
O6 H6A O4 . 0.84 2.00 2.827(3) 169 y
N11 H11A O1 4_676 0.92 1.95 2.801(3) 154 y
N11 H11B O4 . 0.92 1.91 2.818(2) 169 y
N14 H14 O2 4_676 0.92 2.64 3.494(3) 154 n
N21 H21A N24 3_565 0.92 1.98 2.752(3) 140 y
N21 H21B O3 . 0.92 1.86 2.690(3) 149 y
N24 H24 O2 3_565 0.92 2.36 3.222(3) 156 y

loop_
_geom_torsion_atom_site_label_1
_geom_torsion_atom_site_label_2
_geom_torsion_atom_site_label_3
_geom_torsion_atom_site_label_4
_geom_torsion_site_symmetry_1
_geom_torsion_site_symmetry_4
_geom_torsion
_geom_torsion_publ_flag
C17 N11 C12 C13 3_666 . -54.1(3) no
N11 C12 C13 N14 . . -50.1(3) no
C12 C13 N14 C15 . . 176.73(19) no
C13 N14 C15 C16 . . 176.37(19) no
N14 C15 C16 C17 . . 55.1(3) no
C15 C16 C17 N11 . 3_666 69.8(3) no
C27 N21 C22 C23 3_565 . 172.5(3) no
N21 C22 C23 N24 . . -75.2(3) no
C22 C23 N24 C25 . . 173.9(3) no
C23 N24 C25 C26 . . -177.6(3) no
N24 C25 C26 C27 . . 66.3(4) no
C25 C26 C27 N21 . 3_565 -63.9(4) no
C6 C1 C2 C3 . . 0.7(3) no
C7 C1 C2 C3 . . -178.6(2) no
C1 C2 C3 C4 . . -0.9(3) no
C1 C2 C3 C8 . . 179.9(2) no
C2 C3 C4 C5 . . -0.3(3) no
C8 C3 C4 C5 . . 179.00(19) no
C3 C4 C5 O5 . . -178.7(2) no
C3 C4 C5 C6 . . 1.5(3) no
O5 C5 C6 C1 . . 178.58(19) no
C4 C5 C6 C1 . . -1.7(3) no
C2 C1 C6 C5 . . 0.5(3) no
C7 C1 C6 C5 . . 179.8(2) no
C2 C1 C7 O1 . . -178.7(2) no
C6 C1 C7 O1 . . 2.0(3) no
C2 C1 C7 O2 . . 1.6(3) no
C6 C1 C7 O2 . . -177.7(2) no
C4 C3 C8 O3 . . 160.9(2) no
C2 C3 C8 O3 . . -19.8(3) no
C4 C3 C8 O4 . . -19.1(3) no
C2 C3 C8 O4 . . 160.2(2) no
